data_2208252
loop_
_publ_author_name
'Odaba\,so\(glu, Mustafa'
'Albayrak, \,Cigdem'
'B\"uy\"ukg\"ung\"or, Orhan'

_publ_section_title
;(<i>Z</i>)-6-[(2-Methoxyphenylamino)methylene]-4-methylcyclohexa-2,4-dien-1(2<i>H</i>)-one
 monohydrate
;
_journal_coeditor_code BH6064
_journal_issue 3
_journal_name_full 'Acta Crystallographica Section E'
_journal_page_first o1094
_journal_page_last o1096
_journal_paper_doi 10.1107/S1600536806005435
_journal_volume 62
_journal_year 2006
_chemical_formula_iupac 'C14 H12 N2 O4, H2 O'
_chemical_formula_moiety 'C14 H12 N2 O4, H2 O'
_chemical_formula_sum 'C14 H14 N2 O5'
_chemical_formula_weight 290.27
_chemical_melting_point .465E-305
_chemical_name_systematic
;
(Z)-6-[(2-Methoxyphenylamino)methylene]-4-methylcyclohexa-2,4-dien-1(2H)-one
monohydrate
;
_space_group_IT_number 15
_symmetry_cell_setting monoclinic
_symmetry_space_group_name_Hall '-C 2yc'
_symmetry_space_group_name_H-M 'C 1 2/c 1'
_atom_sites_solution_hydrogens geom
_atom_sites_solution_primary direct
_atom_sites_solution_secondary difmap
_audit_creation_method SHELXL97
_cell_angle_alpha 90.00
_cell_angle_beta 111.644(9)
_cell_angle_gamma 90.00
_cell_formula_units_Z 8
_cell_length_a 26.099(3)
_cell_length_b 7.0229(6)
_cell_length_c 15.8664(19)
_cell_measurement_reflns_used 4712
_cell_measurement_temperature 296
_cell_measurement_theta_max 26.87
_cell_measurement_theta_min 1.38
_cell_volume 2703.1(5)
_computing_cell_refinement X-AREA
_computing_data_collection 'X-AREA (Stoe & Cie, 2002)'
_computing_data_reduction 'X-RED32 (Stoe & Cie, 2002)'
_computing_molecular_graphics 'ORTEP-3 for Windows (Farrugia, 1997)'
_computing_publication_material 'WinGX (Farrugia, 1999)'
_computing_structure_refinement 'SHELXL97 (Sheldrick, 1997)'
_computing_structure_solution 'SHELXS97 (Sheldrick, 1997)'
_diffrn_ambient_temperature 296
_diffrn_detector_area_resol_mean 6.67
_diffrn_measured_fraction_theta_full 0.990
_diffrn_measured_fraction_theta_max 0.990
_diffrn_measurement_device_type 'Stoe IPDS-2'
_diffrn_measurement_method \w
_diffrn_radiation_monochromator graphite
_diffrn_radiation_source 'fine-focus sealed tube'
_diffrn_radiation_type MoK\a
_diffrn_radiation_wavelength 0.71073
_diffrn_reflns_av_R_equivalents 0.0765
_diffrn_reflns_av_sigmaI/netI 0.0994
_diffrn_reflns_limit_h_max 32
_diffrn_reflns_limit_h_min -32
_diffrn_reflns_limit_k_max 8
_diffrn_reflns_limit_k_min -7
_diffrn_reflns_limit_l_max 19
_diffrn_reflns_limit_l_min -18
_diffrn_reflns_number 8400
_diffrn_reflns_theta_full 26.00
_diffrn_reflns_theta_max 26.00
_diffrn_reflns_theta_min 1.68
_diffrn_standards_decay_% <2
_diffrn_standards_interval_count 0
_diffrn_standards_interval_time 0
_diffrn_standards_number 0
_exptl_absorpt_coefficient_mu 0.110
_exptl_absorpt_correction_T_max 0.9869
_exptl_absorpt_correction_T_min 0.9649
_exptl_absorpt_correction_type integration
_exptl_absorpt_process_details '(X-RED32; Stoe & Cie, 2002)'
_exptl_crystal_colour brown
_exptl_crystal_density_diffrn 1.427
_exptl_crystal_density_method 'not measured'
_exptl_crystal_description rod
_exptl_crystal_F_000 1216
_exptl_crystal_size_max 0.41
_exptl_crystal_size_mid 0.28
_exptl_crystal_size_min 0.14
_refine_diff_density_max 0.134
_refine_diff_density_min -0.259
_refine_ls_extinction_method none
_refine_ls_goodness_of_fit_ref 0.831
_refine_ls_hydrogen_treatment mixed
_refine_ls_matrix_type full
_refine_ls_number_parameters 201
_refine_ls_number_reflns 2637
_refine_ls_number_restraints 2
_refine_ls_restrained_S_all 0.832
_refine_ls_R_factor_all 0.1027
_refine_ls_R_factor_gt 0.0419
_refine_ls_shift/su_max 0.001
_refine_ls_shift/su_mean 0.000
_refine_ls_structure_factor_coef Fsqd
_refine_ls_weighting_details 'calc w = 1/[\s^2^(Fo^2^)+(0.0445P)^2^] where P = (Fo^2^+2Fc^2^)/3'
_refine_ls_weighting_scheme calc
_refine_ls_wR_factor_gt 0.0883
_refine_ls_wR_factor_ref 0.0901
_reflns_number_gt 1116
_reflns_number_total 2637
_reflns_threshold_expression I>2\s(I)
_cod_data_source_file bh6064.cif
_cod_data_source_block I
_cod_original_sg_symbol_H-M 'C 2/c'
_cod_database_code 2208252
_cod_database_fobs_code 2208252

loop_
_symmetry_equiv_pos_as_xyz
'x, y, z'
'-x, y, -z+1/2'
'x+1/2, y+1/2, z'
'-x+1/2, y+1/2, -z+1/2'
'-x, -y, -z'
'x, -y, z-1/2'
'-x+1/2, -y+1/2, -z'
'x+1/2, -y+1/2, z-1/2'

loop_
_atom_site_type_symbol
_atom_site_label
_atom_site_fract_x
_atom_site_fract_y
_atom_site_fract_z
_atom_site_U_iso_or_equiv
_atom_site_adp_type
_atom_site_calc_flag
_atom_site_refinement_flags
_atom_site_occupancy
C C1 0.61357(9) 0.1636(3) 0.59789(16) 0.0402(6) Uani d . 1
C C2 0.64569(10) 0.1287(3) 0.54642(17) 0.0438(6) Uani d . 1
C C3 0.70045(10) 0.0830(4) 0.58876(19) 0.0541(7) Uani d . 1
H H3 0.7220 0.0568 0.5548 0.065 Uiso calc R 1
C C4 0.72308(10) 0.0763(4) 0.6823(2) 0.0644(8) Uani d . 1
H H4 0.7601 0.0446 0.7111 0.077 Uiso calc R 1
C C5 0.69202(10) 0.1156(4) 0.73339(19) 0.0624(9) Uani d . 1
H H5 0.7081 0.1130 0.7963 0.075 Uiso calc R 1
C C6 0.63719(10) 0.1588(4) 0.69160(17) 0.0504(7) Uani d . 1
H H6 0.6159 0.1848 0.7261 0.060 Uiso calc R 1
C C7 0.64761(11) 0.1052(4) 0.39679(19) 0.0680(9) Uani d . 1
H H7A 0.6234 0.1217 0.3348 0.102 Uiso calc R 1
H H7B 0.6609 -0.0235 0.4060 0.102 Uiso calc R 1
H H7C 0.6782 0.1911 0.4104 0.102 Uiso calc R 1
C C8 0.51845(10) 0.2424(3) 0.57770(17) 0.0422(6) Uani d . 1
H H8 0.5262 0.2433 0.6398 0.051 Uiso calc R 1
C C9 0.46438(9) 0.2822(3) 0.51702(16) 0.0393(6) Uani d . 1
C C10 0.45076(9) 0.2828(3) 0.42055(17) 0.0432(6) Uani d . 1
C C11 0.39599(10) 0.3329(4) 0.36527(18) 0.0518(7) Uani d . 1
H H11 0.3862 0.3368 0.3027 0.062 Uiso calc R 1
C C12 0.35773(10) 0.3750(4) 0.40091(19) 0.0507(7) Uani d . 1
H H12 0.3221 0.4070 0.3630 0.061 Uiso calc R 1
C C13 0.37167(9) 0.3704(4) 0.49444(18) 0.0456(7) Uani d . 1
C C14 0.42380(9) 0.3270(3) 0.55227(17) 0.0434(6) Uani d . 1
H H14 0.4324 0.3272 0.6146 0.052 Uiso calc R 1
N N1 0.55752(8) 0.2046(3) 0.54816(14) 0.0398(5) Uani d . 1
N N2 0.32977(10) 0.4161(3) 0.5308(2) 0.0612(7) Uani d . 1
O O1 0.48687(7) 0.2392(3) 0.38700(11) 0.0564(5) Uani d . 1
O O2 0.61835(7) 0.1443(3) 0.45499(12) 0.0572(5) Uani d . 1
O O3 0.34162(8) 0.4103(3) 0.61296(16) 0.0799(7) Uani d . 1
O O4 0.28393(8) 0.4595(3) 0.47735(15) 0.0901(7) Uani d . 1
O O5 0.5000 0.4854(6) 0.2500 0.1373(16) Uani d SD 1
O O6 0.5000 -0.0124(5) 0.2500 0.1246(14) Uani d SD 1
H H1 0.5438(10) 0.213(4) 0.4792(19) 0.072(9) Uiso d . 1
H H5A 0.4997(13) 0.424(4) 0.2030(15) 0.094 Uiso d D 1
H H6A 0.5105(13) 0.050(4) 0.2148(19) 0.094 Uiso d D 1

loop_
_atom_site_aniso_label
_atom_site_aniso_U_11
_atom_site_aniso_U_22
_atom_site_aniso_U_33
_atom_site_aniso_U_12
_atom_site_aniso_U_13
_atom_site_aniso_U_23
C1 0.0421(14) 0.0379(15) 0.0426(17) 0.0040(11) 0.0180(13) 0.0043(12)
C2 0.0467(15) 0.0440(16) 0.0435(16) 0.0026(12) 0.0199(13) 0.0030(13)
C3 0.0459(16) 0.064(2) 0.0592(19) 0.0050(13) 0.0279(14) -0.0002(15)
C4 0.0450(16) 0.081(2) 0.061(2) 0.0066(14) 0.0119(16) 0.0047(16)
C5 0.0524(17) 0.084(2) 0.0461(18) 0.0039(14) 0.0127(15) 0.0045(16)
C6 0.0528(16) 0.0607(19) 0.0418(16) 0.0019(13) 0.0222(13) 0.0026(14)
C7 0.090(2) 0.075(2) 0.060(2) 0.0070(16) 0.0525(19) -0.0049(16)
C8 0.0519(14) 0.0439(16) 0.0366(15) 0.0044(11) 0.0230(13) 0.0022(12)
C9 0.0437(14) 0.0376(15) 0.0394(15) 0.0041(11) 0.0184(12) -0.0004(12)
C10 0.0501(15) 0.0413(16) 0.0413(16) 0.0019(12) 0.0206(13) -0.0018(12)
C11 0.0592(16) 0.0537(18) 0.0410(16) 0.0033(14) 0.0169(14) -0.0012(14)
C12 0.0464(15) 0.0502(18) 0.0517(18) 0.0037(13) 0.0137(13) 0.0006(14)
C13 0.0434(15) 0.0440(17) 0.0551(18) 0.0080(12) 0.0247(13) 0.0023(13)
C14 0.0524(15) 0.0408(16) 0.0422(16) 0.0026(12) 0.0236(13) -0.0001(13)
N1 0.0445(12) 0.0402(13) 0.0388(13) 0.0056(9) 0.0200(11) 0.0039(10)
N2 0.0580(16) 0.0584(16) 0.078(2) 0.0093(12) 0.0380(15) 0.0078(15)
O1 0.0611(11) 0.0723(13) 0.0421(11) 0.0133(9) 0.0265(9) -0.0006(9)
O2 0.0577(11) 0.0771(14) 0.0430(11) 0.0139(10) 0.0258(9) 0.0002(10)
O3 0.0857(15) 0.0958(17) 0.0787(17) 0.0270(12) 0.0544(14) 0.0169(14)
O4 0.0511(12) 0.125(2) 0.0968(17) 0.0291(13) 0.0306(12) 0.0122(15)
O5 0.262(5) 0.084(3) 0.071(3) 0.000 0.067(3) 0.000
O6 0.251(5) 0.066(3) 0.086(3) 0.000 0.096(3) 0.000

loop_
_atom_type_symbol
_atom_type_description
_atom_type_scat_dispersion_real
_atom_type_scat_dispersion_imag
_atom_type_scat_source
C C 0.0033 0.0016 'International Tables Vol C Tables 4.2.6.8 and 6.1.1.4'
H H 0.0000 0.0000 'International Tables Vol C Tables 4.2.6.8 and 6.1.1.4'
N N 0.0061 0.0033 'International Tables Vol C Tables 4.2.6.8 and 6.1.1.4'
O O 0.0106 0.0060 'International Tables Vol C Tables 4.2.6.8 and 6.1.1.4'

loop_
_geom_angle_atom_site_label_1
_geom_angle_atom_site_label_2
_geom_angle_atom_site_label_3
_geom_angle
_geom_angle_publ_flag
C6 C1 C2 120.0(2) ?
C6 C1 N1 124.3(2) ?
C2 C1 N1 115.6(2) y
O2 C2 C3 125.5(2) ?
O2 C2 C1 114.7(2) ?
C3 C2 C1 119.8(2) ?
C2 C3 C4 119.3(3) ?
C2 C3 H3 120.4 ?
C4 C3 H3 120.4 ?
C5 C4 C3 121.2(3) ?
C5 C4 H4 119.4 ?
C3 C4 H4 119.4 ?
C4 C5 C6 119.9(3) ?
C4 C5 H5 120.0 ?
C6 C5 H5 120.0 ?
C5 C6 C1 119.8(3) ?
C5 C6 H6 120.1 ?
C1 C6 H6 120.1 ?
O2 C7 H7A 109.5 ?
O2 C7 H7B 109.5 ?
H7A C7 H7B 109.5 ?
O2 C7 H7C 109.5 ?
H7A C7 H7C 109.5 ?
H7B C7 H7C 109.5 ?
N1 C8 C9 121.0(2) y
N1 C8 H8 119.5 ?
C9 C8 H8 119.5 ?
C14 C9 C8 118.9(2) ?
C14 C9 C10 119.8(2) ?
C8 C9 C10 121.3(2) ?
O1 C10 C11 122.1(2) ?
O1 C10 C9 120.8(2) ?
C11 C10 C9 117.1(2) ?
C12 C11 C10 121.9(3) ?
C12 C11 H11 119.1 ?
C10 C11 H11 119.1 ?
C11 C12 C13 119.9(2) ?
C11 C12 H12 120.0 ?
C13 C12 H12 120.0 ?
C14 C13 C12 121.7(2) ?
C14 C13 N2 119.6(3) ?
C12 C13 N2 118.7(3) ?
C13 C14 C9 119.6(2) ?
C13 C14 H14 120.2 ?
C9 C14 H14 120.2 ?
C8 N1 C1 129.1(2) y
C8 N1 H1 111.3(14) ?
C1 N1 H1 119.5(14) ?
O4 N2 O3 123.0(2) ?
O4 N2 C13 117.9(3) ?
O3 N2 C13 119.0(2) ?
C2 O2 C7 118.6(2) ?

loop_
_geom_bond_atom_site_label_1
_geom_bond_atom_site_label_2
_geom_bond_distance
_geom_bond_publ_flag
C1 C6 1.384(3) y
C1 C2 1.391(3) y
C1 N1 1.412(3) y
C2 O2 1.365(3) y
C2 C3 1.374(3) ?
C3 C4 1.381(4) ?
C3 H3 0.9300 ?
C4 C5 1.369(4) ?
C4 H4 0.9300 ?
C5 C6 1.371(3) ?
C5 H5 0.9300 ?
C6 H6 0.9300 ?
C7 O2 1.425(3) ?
C7 H7A 0.9600 ?
C7 H7B 0.9600 ?
C7 H7C 0.9600 ?
C8 N1 1.297(3) y
C8 C9 1.412(3) y
C8 H8 0.9300 ?
C9 C14 1.404(3) ?
C9 C10 1.438(3) y
C10 O1 1.279(3) y
C10 C11 1.418(3) ?
C11 C12 1.349(3) ?
C11 H11 0.9300 ?
C12 C13 1.392(3) ?
C12 H12 0.9300 ?
C13 C14 1.366(3) ?
C13 N2 1.448(3) y
C14 H14 0.9300 ?
N1 H1 1.02(3) ?
N2 O4 1.223(3) ?
N2 O3 1.224(3) ?
O5 H5A 0.859(10) ?
O6 H6A 0.833(10) ?

loop_
_geom_hbond_atom_site_label_D
_geom_hbond_atom_site_label_H
_geom_hbond_atom_site_label_A
_geom_hbond_site_symmetry_A
_geom_hbond_distance_DH
_geom_hbond_distance_HA
_geom_hbond_distance_DA
_geom_hbond_angle_DHA
N1 H1 O1 . 1.02(3) 1.67(3) 2.553(3) 143(2)
N1 H1 O2 . 1.02(3) 2.17(2) 2.572(3) 101.1(16)
O5 H5A O1 2_655 0.859(10) 2.052(12) 2.895(3) 167(3)
O6 H6A O1 2_655 0.833(10) 2.111(13) 2.918(3) 163(3)
C3 H3 O4 3_545 0.93 2.46 3.386(3) 174
C8 H8 O5 5_666 0.93 2.83 3.511(3) 131
C14 H14 O5 6_566 0.93 2.58 3.306(3) 135

loop_
_geom_torsion_atom_site_label_1
_geom_torsion_atom_site_label_2
_geom_torsion_atom_site_label_3
_geom_torsion_atom_site_label_4
_geom_torsion
_geom_torsion_publ_flag
C6 C1 C2 O2 -177.7(2) ?
N1 C1 C2 O2 1.6(3) ?
C6 C1 C2 C3 2.3(4) ?
N1 C1 C2 C3 -178.4(2) y
O2 C2 C3 C4 178.6(3) ?
C1 C2 C3 C4 -1.4(4) ?
C2 C3 C4 C5 -0.4(4) ?
C3 C4 C5 C6 1.3(4) ?
C4 C5 C6 C1 -0.4(4) ?
C2 C1 C6 C5 -1.4(4) ?
N1 C1 C6 C5 179.4(2) ?
N1 C8 C9 C14 -178.4(2) ?
N1 C8 C9 C10 -0.2(4) y
C14 C9 C10 O1 -178.8(2) ?
C8 C9 C10 O1 3.0(4) ?
C14 C9 C10 C11 1.0(3) ?
C8 C9 C10 C11 -177.2(2) ?
O1 C10 C11 C12 178.6(3) ?
C9 C10 C11 C12 -1.2(4) ?
C10 C11 C12 C13 0.2(4) ?
C11 C12 C13 C14 1.1(4) ?
C11 C12 C13 N2 -180.0(2) ?
C12 C13 C14 C9 -1.2(4) ?
N2 C13 C14 C9 179.8(2) ?
C8 C9 C14 C13 178.4(2) ?
C10 C9 C14 C13 0.2(3) ?
C9 C8 N1 C1 179.3(2) ?
C6 C1 N1 C8 -0.7(4) ?
C2 C1 N1 C8 -180.0(3) ?
C14 C13 N2 O4 178.0(2) ?
C12 C13 N2 O4 -1.0(4) ?
C14 C13 N2 O3 -1.8(4) ?
C12 C13 N2 O3 179.2(3) ?
C3 C2 O2 C7 2.0(4) ?
C1 C2 O2 C7 -178.1(2) ?
